data_2017764
loop_
_publ_author_name
'Becerra, Diana'
'Insuasty, Braulio'
'Cobo, Justo'
'Glidewell, Christopher'

_publ_section_title
;
 (9<i>E</i>)-9-Benzylidene-3-methyl-2-methylsulfanyl-5-phenyl-5,6,7,8,9,10-hexahydropyrimido[4,5-<i>b</i>]quinolin-4(3<i>H</i>)-one:
 polarized molecules within hydrogen-bonded bilayers
;
_journal_coeditor_code SK3376
_journal_issue 8
_journal_name_full 'Acta Crystallographica Section C'
_journal_page_first o389
_journal_page_last o391
_journal_paper_doi 10.1107/S0108270110023139
_journal_volume 66
_journal_year 2010
_chemical_formula_iupac 'C26 H25 N3 O S'
_chemical_formula_moiety 'C26 H25 N3 O S'
_chemical_formula_sum 'C26 H25 N3 O S'
_chemical_formula_weight 427.55
_chemical_name_systematic
;
(9E)-9-benzylidene-3-methyl-2-(methylthio)-5-phenyl-
5,6,7,8,9,10-hexahydropyrimido[4,5-<i>b</i>]quinolin- 4(3<i>H</i>)-one
;
_space_group_IT_number 2
_symmetry_cell_setting triclinic
_symmetry_space_group_name_Hall '-P 1'
_symmetry_space_group_name_H-M 'P -1'
_atom_sites_solution_hydrogens geom
_atom_sites_solution_primary direct
_atom_sites_solution_secondary difmap
_cell_angle_alpha 73.18(3)
_cell_angle_beta 85.13(4)
_cell_angle_gamma 76.43(3)
_cell_formula_units_Z 2
_cell_length_a 8.382(2)
_cell_length_b 10.777(3)
_cell_length_c 12.745(4)
_cell_measurement_reflns_used 4908
_cell_measurement_temperature 120(2)
_cell_measurement_theta_max 27.50
_cell_measurement_theta_min 2.85
_cell_volume 1071.1(6)
_computing_cell_refinement 'DIRAX/LSQ (Duisenberg <i>et al.</i>,  2000)'
_computing_data_collection 'COLLECT (Nonius, 1999)'
_computing_data_reduction 'EVALCCD (Duisenberg <i>et al.</i>,  2003)'
_computing_molecular_graphics 'PLATON (Spek, 2009)'
_computing_publication_material
;
SHELXL97 (Sheldrick, 2008) and PLATON (Spek, 2009)
;
_computing_structure_refinement 'SHELXL97 (Sheldrick, 2008)'
_computing_structure_solution 'SIR2004 (Burla <i>et al.</i>,  2005)'
_diffrn_ambient_temperature 120(2)
_diffrn_detector_area_resol_mean 9.091
_diffrn_measured_fraction_theta_full 0.999
_diffrn_measured_fraction_theta_max 0.999
_diffrn_measurement_device_type 'Bruker Nonius KappaCCD area-detector'
_diffrn_measurement_method '\f and \w'
_diffrn_radiation_monochromator graphite
_diffrn_radiation_source 'Bruker Nonius FR591 rotating anode'
_diffrn_radiation_type 'Mo K\a'
_diffrn_radiation_wavelength 0.71073
_diffrn_reflns_av_R_equivalents 0.0603
_diffrn_reflns_av_sigmaI/netI 0.0507
_diffrn_reflns_limit_h_max 10
_diffrn_reflns_limit_h_min -10
_diffrn_reflns_limit_k_max 13
_diffrn_reflns_limit_k_min -13
_diffrn_reflns_limit_l_max 15
_diffrn_reflns_limit_l_min -15
_diffrn_reflns_number 22289
_diffrn_reflns_theta_full 25.50
_diffrn_reflns_theta_max 25.50
_diffrn_reflns_theta_min 2.85
_diffrn_standards_decay_% 0
_diffrn_standards_interval_count 0
_diffrn_standards_interval_time 0
_diffrn_standards_number 0
_exptl_absorpt_coefficient_mu 0.175
_exptl_absorpt_correction_T_max 0.983
_exptl_absorpt_correction_T_min 0.942
_exptl_absorpt_correction_type multi-scan
_exptl_absorpt_process_details '(SADABS; Sheldrick, 2003)'
_exptl_crystal_colour yellow
_exptl_crystal_density_diffrn 1.326
_exptl_crystal_density_method 'not measured'
_exptl_crystal_description block
_exptl_crystal_F_000 452
_exptl_crystal_size_max 0.27
_exptl_crystal_size_mid 0.20
_exptl_crystal_size_min 0.10
_refine_diff_density_max 0.246
_refine_diff_density_min -0.326
_refine_ls_extinction_method none
_refine_ls_goodness_of_fit_ref 1.104
_refine_ls_hydrogen_treatment constr
_refine_ls_matrix_type full
_refine_ls_number_parameters 282
_refine_ls_number_reflns 3983
_refine_ls_number_restraints 0
_refine_ls_restrained_S_all 1.104
_refine_ls_R_factor_all 0.0816
_refine_ls_R_factor_gt 0.0527
_refine_ls_shift/su_max 0.001
_refine_ls_shift/su_mean 0.000
_refine_ls_structure_factor_coef Fsqd
_refine_ls_weighting_details 'w = 1/[\s^2^(Fo^2^)+(0.0261P)^2^+1.0550P] where P=(Fo^2^+2Fc^2^)/3'
_refine_ls_weighting_scheme calc
_refine_ls_wR_factor_gt 0.0945
_refine_ls_wR_factor_ref 0.1035
_reflns_number_gt 2998
_reflns_number_total 3983
_reflns_threshold_expression I>2\s(I)
_cod_data_source_file sk3376.cif
_cod_data_source_block I
_cod_original_cell_volume 1071.1(5)
_cod_database_code 2017764
_cod_database_fobs_code 2017764

loop_
_symmetry_equiv_pos_as_xyz
'x, y, z'
'-x, -y, -z'

loop_
_atom_site_type_symbol
_atom_site_label
_atom_site_fract_x
_atom_site_fract_y
_atom_site_fract_z
_atom_site_U_iso_or_equiv
_atom_site_adp_type
_atom_site_calc_flag
_atom_site_refinement_flags
_atom_site_occupancy
_atom_site_disorder_assembly
_atom_site_disorder_group
N N1 0.7634(2) 0.59688(19) 0.45936(15) 0.0141(4) Uani d . 1 . .
C C2 0.8597(3) 0.6404(2) 0.37900(19) 0.0150(5) Uani d . 1 . .
N N3 0.9623(2) 0.56227(19) 0.32334(16) 0.0154(4) Uani d . 1 . .
C C4 0.9633(3) 0.4262(2) 0.34686(19) 0.0160(5) Uani d . 1 . .
C C4a 0.8485(3) 0.3808(2) 0.42860(19) 0.0135(5) Uani d . 1 . .
C C5 0.8262(3) 0.2415(2) 0.45283(19) 0.0130(5) Uani d . 1 . .
H H5 0.9377 0.1818 0.4552 0.016 Uiso calc R 1 . .
C C5a 0.7457(3) 0.2004(2) 0.56387(18) 0.0132(5) Uani d . 1 . .
C C6 0.7645(3) 0.0543(2) 0.6156(2) 0.0189(6) Uani d . 1 . .
H H6A 0.8722 0.0065 0.5938 0.023 Uiso calc R 1 . .
H H6B 0.6777 0.0231 0.5891 0.023 Uiso calc R 1 . .
C C7 0.7527(3) 0.0232(2) 0.7389(2) 0.0201(6) Uani d . 1 . .
H H7A 0.8481 0.0432 0.7664 0.024 Uiso calc R 1 . .
H H7B 0.7554 -0.0726 0.7710 0.024 Uiso calc R 1 . .
C C8 0.5958(3) 0.1042(2) 0.7744(2) 0.0182(6) Uani d . 1 . .
H H8A 0.5013 0.0738 0.7567 0.022 Uiso calc R 1 . .
H H8B 0.5960 0.0883 0.8549 0.022 Uiso calc R 1 . .
C C9 0.5740(3) 0.2513(2) 0.72000(19) 0.0139(5) Uani d . 1 . .
C C9a 0.6628(3) 0.2888(2) 0.61546(19) 0.0137(5) Uani d . 1 . .
N N10 0.6597(2) 0.42408(19) 0.56882(15) 0.0143(4) Uani d . 1 . .
H H10 0.6015 0.4874 0.6015 0.017 Uiso d R 1 . .
C C10a 0.7605(3) 0.4659(2) 0.48332(18) 0.0127(5) Uani d . 1 . .
S S2 0.86063(8) 0.80990(6) 0.33631(5) 0.01852(17) Uani d . 1 . .
C C21 0.7159(3) 0.8661(2) 0.4327(2) 0.0219(6) Uani d . 1 . .
H H21A 0.6111 0.8435 0.4265 0.033 Uiso calc R 1 . .
H H21B 0.6996 0.9627 0.4174 0.033 Uiso calc R 1 . .
H H21C 0.7574 0.8230 0.5070 0.033 Uiso calc R 1 . .
C C31 1.0701(3) 0.6163(3) 0.2341(2) 0.0217(6) Uani d . 1 . .
H H31A 1.0086 0.6540 0.1659 0.033 Uiso calc R 1 . .
H H31B 1.1628 0.5451 0.2252 0.033 Uiso calc R 1 . .
H H31C 1.1113 0.6859 0.2513 0.033 Uiso calc R 1 . .
O O4 1.0596(2) 0.35745(17) 0.29698(14) 0.0203(4) Uani d . 1 . .
C C51 0.7328(3) 0.2269(2) 0.36100(19) 0.0134(5) Uani d . 1 . .
C C52 0.5625(3) 0.2602(2) 0.3598(2) 0.0161(5) Uani d . 1 . .
H H52 0.5031 0.2895 0.4183 0.019 Uiso calc R 1 . .
C C53 0.4782(3) 0.2512(2) 0.2748(2) 0.0220(6) Uani d . 1 . .
H H53 0.3616 0.2743 0.2750 0.026 Uiso calc R 1 . .
C C54 0.5636(3) 0.2085(2) 0.1893(2) 0.0224(6) Uani d . 1 . .
H H54 0.5061 0.2021 0.1307 0.027 Uiso calc R 1 . .
C C55 0.7327(3) 0.1754(2) 0.1898(2) 0.0207(6) Uani d . 1 . .
H H55 0.7917 0.1460 0.1313 0.025 Uiso calc R 1 . .
C C56 0.8167(3) 0.1847(2) 0.27468(19) 0.0164(5) Uani d . 1 . .
H H56 0.9333 0.1619 0.2740 0.020 Uiso calc R 1 . .
C C90 0.4788(3) 0.3435(2) 0.76298(19) 0.0178(5) Uani d . 1 . .
H H90 0.4792 0.4325 0.7221 0.021 Uiso calc R 1 . .
C C91 0.3743(3) 0.3313(2) 0.8620(2) 0.0188(6) Uani d . 1 . .
C C92 0.3073(3) 0.2220(3) 0.9134(2) 0.0206(6) Uani d . 1 . .
H H92 0.3325 0.1464 0.8859 0.025 Uiso calc R 1 . .
C C93 0.2045(3) 0.2222(3) 1.0041(2) 0.0259(6) Uani d . 1 . .
H H93 0.1587 0.1471 1.0377 0.031 Uiso calc R 1 . .
C C94 0.1676(3) 0.3294(3) 1.0463(2) 0.0307(7) Uani d . 1 . .
H H94 0.0989 0.3281 1.1097 0.037 Uiso calc R 1 . .
C C95 0.2315(4) 0.4383(3) 0.9956(2) 0.0360(8) Uani d . 1 . .
H H95 0.2058 0.5134 1.0237 0.043 Uiso calc R 1 . .
C C96 0.3327(3) 0.4401(3) 0.9042(2) 0.0284(7) Uani d . 1 . .
H H96 0.3745 0.5170 0.8696 0.034 Uiso calc R 1 . .

loop_
_atom_site_aniso_label
_atom_site_aniso_U_11
_atom_site_aniso_U_22
_atom_site_aniso_U_33
_atom_site_aniso_U_12
_atom_site_aniso_U_13
_atom_site_aniso_U_23
N1 0.0166(11) 0.0134(10) 0.0127(10) -0.0045(9) -0.0006(9) -0.0031(8)
C2 0.0165(13) 0.0169(13) 0.0121(12) -0.0030(10) -0.0032(10) -0.0045(10)
N3 0.0153(11) 0.0194(11) 0.0125(10) -0.0075(9) 0.0028(9) -0.0039(9)
C4 0.0140(13) 0.0199(13) 0.0153(13) -0.0036(11) -0.0027(10) -0.0063(10)
C4a 0.0129(12) 0.0165(12) 0.0110(12) -0.0019(10) -0.0024(10) -0.0041(10)
C5 0.0111(12) 0.0126(12) 0.0138(12) 0.0015(10) 0.0015(10) -0.0049(10)
C5a 0.0124(12) 0.0160(12) 0.0100(12) -0.0020(10) -0.0017(10) -0.0022(10)
C6 0.0207(14) 0.0149(13) 0.0187(14) -0.0002(11) 0.0029(11) -0.0048(10)
C7 0.0248(14) 0.0150(13) 0.0174(13) -0.0025(11) 0.0002(11) -0.0014(10)
C8 0.0198(13) 0.0192(13) 0.0144(13) -0.0049(11) -0.0005(11) -0.0025(10)
C9 0.0133(12) 0.0172(13) 0.0113(12) -0.0028(10) -0.0007(10) -0.0042(10)
C9a 0.0132(12) 0.0149(12) 0.0127(12) -0.0039(10) -0.0015(10) -0.0025(10)
N10 0.0165(11) 0.0115(10) 0.0141(10) -0.0018(8) 0.0064(9) -0.0051(8)
C10a 0.0130(12) 0.0146(12) 0.0099(12) -0.0035(10) -0.0027(10) -0.0013(10)
S2 0.0219(3) 0.0167(3) 0.0179(3) -0.0086(3) 0.0029(3) -0.0036(3)
C21 0.0293(15) 0.0172(13) 0.0200(14) -0.0073(12) 0.0053(12) -0.0064(11)
C31 0.0199(14) 0.0268(15) 0.0179(14) -0.0097(12) 0.0061(11) -0.0036(11)
O4 0.0185(9) 0.0244(10) 0.0190(9) -0.0035(8) 0.0065(8) -0.0105(8)
C51 0.0181(13) 0.0072(11) 0.0139(12) -0.0031(10) 0.0007(10) -0.0015(9)
C52 0.0163(13) 0.0139(12) 0.0170(13) -0.0035(10) 0.0037(10) -0.0039(10)
C53 0.0199(14) 0.0220(14) 0.0238(14) -0.0069(11) -0.0017(12) -0.0036(11)
C54 0.0290(15) 0.0216(14) 0.0192(14) -0.0086(12) -0.0049(12) -0.0059(11)
C55 0.0265(15) 0.0193(13) 0.0170(13) -0.0039(11) 0.0046(11) -0.0084(11)
C56 0.0143(12) 0.0156(13) 0.0190(13) -0.0014(10) 0.0020(10) -0.0063(10)
C90 0.0200(13) 0.0179(13) 0.0131(13) -0.0042(11) 0.0021(11) -0.0013(10)
C91 0.0162(13) 0.0221(14) 0.0134(13) 0.0028(11) -0.0003(10) -0.0033(10)
C92 0.0173(13) 0.0285(15) 0.0147(13) -0.0028(12) -0.0005(11) -0.0057(11)
C93 0.0196(14) 0.0375(17) 0.0154(14) -0.0054(12) 0.0012(11) -0.0005(12)
C94 0.0237(15) 0.0443(18) 0.0143(14) 0.0032(14) 0.0060(12) -0.0037(13)
C95 0.0438(19) 0.0336(17) 0.0253(16) 0.0038(14) 0.0115(14) -0.0131(13)
C96 0.0341(16) 0.0227(15) 0.0231(15) 0.0013(13) 0.0099(13) -0.0071(12)

loop_
_atom_type_symbol
_atom_type_description
_atom_type_scat_dispersion_real
_atom_type_scat_dispersion_imag
_atom_type_scat_source
C C 0.0033 0.0016 'International Tables Vol C Tables 4.2.6.8 and 6.1.1.4'
H H 0.0000 0.0000 'International Tables Vol C Tables 4.2.6.8 and 6.1.1.4'
N N 0.0061 0.0033 'International Tables Vol C Tables 4.2.6.8 and 6.1.1.4'
O O 0.0106 0.0060 'International Tables Vol C Tables 4.2.6.8 and 6.1.1.4'
S S 0.1246 0.1234 'International Tables Vol C Tables 4.2.6.8 and 6.1.1.4'

loop_
_geom_angle_atom_site_label_1
_geom_angle_atom_site_label_2
_geom_angle_atom_site_label_3
_geom_angle_site_symmetry_1
_geom_angle_site_symmetry_3
_geom_angle
_geom_angle_publ_flag
C2 N1 C10a . . 116.3(2) ?
N1 C2 N3 . . 124.2(2) ?
N1 C2 S2 . . 119.38(18) ?
N3 C2 S2 . . 116.44(18) ?
C2 N3 C4 . . 120.8(2) ?
C2 N3 C31 . . 121.9(2) ?
C4 N3 C31 . . 117.2(2) ?
O4 C4 N3 . . 119.4(2) ?
O4 C4 C4a . . 125.6(2) ?
N3 C4 C4a . . 115.0(2) ?
C10a C4a C4 . . 118.7(2) ?
C10a C4a C5 . . 121.4(2) ?
C4 C4a C5 . . 119.9(2) ?
C4a C5 C5a . . 110.53(19) ?
C4a C5 C51 . . 110.41(19) ?
C5a C5 C51 . . 112.90(19) ?
C4a C5 H5 . . 107.6 ?
C5a C5 H5 . . 107.6 ?
C51 C5 H5 . . 107.6 ?
C9a C5a C6 . . 120.9(2) ?
C9a C5a C5 . . 122.5(2) ?
C6 C5a C5 . . 116.6(2) ?
C5a C6 C7 . . 111.0(2) ?
C5a C6 H6A . . 109.4 ?
C7 C6 H6A . . 109.4 ?
C5a C6 H6B . . 109.4 ?
C7 C6 H6B . . 109.4 ?
H6A C6 H6B . . 108.0 ?
C6 C7 C8 . . 110.7(2) ?
C6 C7 H7A . . 109.5 ?
C8 C7 H7A . . 109.5 ?
C6 C7 H7B . . 109.5 ?
C8 C7 H7B . . 109.5 ?
H7A C7 H7B . . 108.1 ?
C9 C8 C7 . . 112.9(2) ?
C9 C8 H8A . . 109.0 ?
C7 C8 H8A . . 109.0 ?
C9 C8 H8B . . 109.0 ?
C7 C8 H8B . . 109.0 ?
H8A C8 H8B . . 107.8 ?
C90 C9 C9a . . 121.2(2) ?
C90 C9 C8 . . 122.8(2) ?
C9a C9 C8 . . 116.0(2) ?
C5a C9a N10 . . 119.3(2) ?
C5a C9a C9 . . 123.3(2) ?
N10 C9a C9 . . 117.4(2) ?
C10a N10 C9a . . 121.5(2) ?
C10a N10 H10 . . 116.6 ?
C9a N10 H10 . . 121.3 ?
C4a C10a N10 . . 120.9(2) ?
C4a C10a N1 . . 124.7(2) ?
N10 C10a N1 . . 114.4(2) ?
C2 S2 C21 . . 99.61(12) ?
S2 C21 H21A . . 109.5 ?
S2 C21 H21B . . 109.5 ?
H21A C21 H21B . . 109.5 ?
S2 C21 H21C . . 109.5 ?
H21A C21 H21C . . 109.5 ?
H21B C21 H21C . . 109.5 ?
N3 C31 H31A . . 109.5 ?
N3 C31 H31B . . 109.5 ?
H31A C31 H31B . . 109.5 ?
N3 C31 H31C . . 109.5 ?
H31A C31 H31C . . 109.5 ?
H31B C31 H31C . . 109.5 ?
C56 C51 C52 . . 118.5(2) ?
C56 C51 C5 . . 120.5(2) ?
C52 C51 C5 . . 120.9(2) ?
C53 C52 C51 . . 120.9(2) ?
C53 C52 H52 . . 119.5 ?
C51 C52 H52 . . 119.5 ?
C52 C53 C54 . . 119.9(2) ?
C52 C53 H53 . . 120.0 ?
C54 C53 H53 . . 120.0 ?
C55 C54 C53 . . 119.5(2) ?
C55 C54 H54 . . 120.2 ?
C53 C54 H54 . . 120.2 ?
C54 C55 C56 . . 120.5(2) ?
C54 C55 H55 . . 119.8 ?
C56 C55 H55 . . 119.8 ?
C55 C56 C51 . . 120.6(2) ?
C55 C56 H56 . . 119.7 ?
C51 C56 H56 . . 119.7 ?
C9 C90 C91 . . 131.3(2) ?
C9 C90 H90 . . 114.3 ?
C91 C90 H90 . . 114.3 ?
C96 C91 C92 . . 117.7(2) ?
C96 C91 C90 . . 117.2(2) ?
C92 C91 C90 . . 125.0(2) ?
C93 C92 C91 . . 120.6(3) ?
C93 C92 H92 . . 119.7 ?
C91 C92 H92 . . 119.7 ?
C94 C93 C92 . . 120.9(3) ?
C94 C93 H93 . . 119.5 ?
C92 C93 H93 . . 119.5 ?
C95 C94 C93 . . 119.0(3) ?
C95 C94 H94 . . 120.5 ?
C93 C94 H94 . . 120.5 ?
C94 C95 C96 . . 120.7(3) ?
C94 C95 H95 . . 119.6 ?
C96 C95 H95 . . 119.6 ?
C95 C96 C91 . . 121.0(3) ?
C95 C96 H96 . . 119.5 ?
C91 C96 H96 . . 119.5 ?

loop_
_geom_bond_atom_site_label_1
_geom_bond_atom_site_label_2
_geom_bond_site_symmetry_2
_geom_bond_distance
_geom_bond_publ_flag
N1 C2 . 1.296(3) y
C2 N3 . 1.362(3) y
N3 C4 . 1.408(3) y
C4 C4a . 1.417(3) y
C4a C10a . 1.355(3) y
C10a N1 . 1.361(3) y
C4 O4 . 1.228(3) y
C9 C90 . 1.339(3) y
C5a C9a . 1.341(3) y
C9 C9a . 1.467(3) y
C9a N10 . 1.401(3) y
N10 C10a . 1.357(3) y
C2 S2 . 1.750(2) ?
N3 C31 . 1.462(3) ?
C4a C5 . 1.497(3) ?
C5 C5a . 1.506(3) ?
C5 C51 . 1.525(3) ?
C5 H5 . 1.0000 ?
C5a C6 . 1.496(3) ?
C6 C7 . 1.509(3) ?
C6 H6A . 0.9900 ?
C6 H6B . 0.9900 ?
C7 C8 . 1.511(3) ?
C7 H7A . 0.9900 ?
C7 H7B . 0.9900 ?
C8 C9 . 1.509(3) ?
C8 H8A . 0.9900 ?
C8 H8B . 0.9900 ?
N10 H10 . 0.9222 ?
S2 C21 . 1.783(3) ?
C21 H21A . 0.9800 ?
C21 H21B . 0.9800 ?
C21 H21C . 0.9800 ?
C31 H31A . 0.9800 ?
C31 H31B . 0.9800 ?
C31 H31C . 0.9800 ?
C51 C56 . 1.386(3) ?
C51 C52 . 1.388(3) ?
C52 C53 . 1.379(3) ?
C52 H52 . 0.9500 ?
C53 C54 . 1.384(4) ?
C53 H53 . 0.9500 ?
C54 C55 . 1.378(4) ?
C54 H54 . 0.9500 ?
C55 C56 . 1.378(3) ?
C55 H55 . 0.9500 ?
C56 H56 . 0.9500 ?
C90 C91 . 1.465(3) ?
C90 H90 . 0.9500 ?
C91 C96 . 1.389(4) ?
C91 C92 . 1.391(4) ?
C92 C93 . 1.383(3) ?
C92 H92 . 0.9500 ?
C93 C94 . 1.372(4) ?
C93 H93 . 0.9500 ?
C94 C95 . 1.371(4) ?
C94 H94 . 0.9500 ?
C95 C96 . 1.380(4) ?
C95 H95 . 0.9500 ?
C96 H96 . 0.9500 ?

loop_
_geom_hbond_atom_site_label_D
_geom_hbond_atom_site_label_H
_geom_hbond_atom_site_label_A
_geom_hbond_site_symmetry_A
_geom_hbond_distance_DH
_geom_hbond_distance_HA
_geom_hbond_distance_DA
_geom_hbond_angle_DHA
_geom_hbond_publ_flag
C53 H53 O4 1_455 0.95 2.50 3.440(3) 170 y
C94 H94 O4 1_456 0.95 2.48 3.325(3) 148 y
C54 H54 Cg2 1_554 0.95 2.93 3.772(3) 149 y
C96 H96 Cg1 2_666 0.95 2.89 3.765(3) 154 y

loop_
_geom_torsion_atom_site_label_1
_geom_torsion_atom_site_label_2
_geom_torsion_atom_site_label_3
_geom_torsion_atom_site_label_4
_geom_torsion_site_symmetry_1
_geom_torsion_site_symmetry_2
_geom_torsion_site_symmetry_3
_geom_torsion_site_symmetry_4
_geom_torsion
_geom_torsion_publ_flag
C10a N1 C2 N3 . . . . -4.0(3) ?
C10a N1 C2 S2 . . . . 175.58(17) ?
N1 C2 N3 C4 . . . . 3.5(3) ?
S2 C2 N3 C4 . . . . -176.05(17) ?
N1 C2 N3 C31 . . . . -179.2(2) ?
S2 C2 N3 C31 . . . . 1.2(3) ?
C2 N3 C4 O4 . . . . -178.5(2) ?
C31 N3 C4 O4 . . . . 4.1(3) ?
C2 N3 C4 C4a . . . . 1.7(3) ?
C31 N3 C4 C4a . . . . -175.7(2) ?
O4 C4 C4a C10a . . . . 174.2(2) ?
N3 C4 C4a C10a . . . . -6.0(3) ?
O4 C4 C4a C5 . . . . -5.9(4) ?
N3 C4 C4a C5 . . . . 173.91(19) ?
C10a C4a C5 C5a . . . . -19.3(3) ?
C4 C4a C5 C5a . . . . 160.8(2) ?
C10a C4a C5 C51 . . . . 106.3(2) ?
C4 C4a C5 C51 . . . . -73.6(3) ?
C4a C5 C5a C9a . . . . 18.7(3) ?
C51 C5 C5a C9a . . . . -105.5(3) ?
C4a C5 C5a C6 . . . . -160.5(2) ?
C51 C5 C5a C6 . . . . 75.3(3) ?
C9a C5a C6 C7 . . . . -25.7(3) ?
C5 C5a C6 C7 . . . . 153.5(2) ?
C5a C6 C7 C8 . . . . 54.1(3) ?
C6 C7 C8 C9 . . . . -53.5(3) ?
C7 C8 C9 C90 . . . . -157.1(2) ?
C7 C8 C9 C9a . . . . 23.4(3) ?
C6 C5a C9a N10 . . . . 174.5(2) ?
C5 C5a C9a N10 . . . . -4.7(3) ?
C6 C5a C9a C9 . . . . -5.2(4) ?
C5 C5a C9a C9 . . . . 175.6(2) ?
C90 C9 C9a C5a . . . . -173.0(2) ?
C8 C9 C9a C5a . . . . 6.5(3) ?
C90 C9 C9a N10 . . . . 7.3(3) ?
C8 C9 C9a N10 . . . . -173.2(2) ?
C5a C9a N10 C10a . . . . -11.4(3) ?
C9 C9a N10 C10a . . . . 168.3(2) ?
C4 C4a C10a N10 . . . . -174.1(2) ?
C5 C4a C10a N10 . . . . 6.0(3) ?
C4 C4a C10a N1 . . . . 6.0(4) ?
C5 C4a C10a N1 . . . . -173.9(2) ?
C9a N10 C10a C4a . . . . 10.8(3) ?
C9a N10 C10a N1 . . . . -169.3(2) ?
C2 N1 C10a C4a . . . . -0.9(3) ?
C2 N1 C10a N10 . . . . 179.2(2) ?
N1 C2 S2 C21 . . . . 1.6(2) y
N3 C2 S2 C21 . . . . -178.73(18) ?
C4a C5 C51 C56 . . . . 93.1(3) ?
C5a C5 C51 C56 . . . . -142.6(2) ?
C4a C5 C51 C52 . . . . -84.5(3) y
C5a C5 C51 C52 . . . . 39.8(3) ?
C56 C51 C52 C53 . . . . 0.1(3) ?
C5 C51 C52 C53 . . . . 177.8(2) ?
C51 C52 C53 C54 . . . . 0.0(4) ?
C52 C53 C54 C55 . . . . -0.1(4) ?
C53 C54 C55 C56 . . . . -0.1(4) ?
C54 C55 C56 C51 . . . . 0.3(4) ?
C52 C51 C56 C55 . . . . -0.3(3) ?
C5 C51 C56 C55 . . . . -178.0(2) ?
C9a C9 C90 C91 . . . . 177.1(2) ?
C8 C9 C90 C91 . . . . -2.4(4) ?
C9 C90 C91 C96 . . . . 159.7(3) ?
C9 C90 C91 C92 . . . . -23.7(4) ?
C96 C91 C92 C93 . . . . -0.7(4) ?
C90 C91 C92 C93 . . . . -177.4(2) ?
C91 C92 C93 C94 . . . . -0.7(4) ?
C92 C93 C94 C95 . . . . 1.4(4) ?
C93 C94 C95 C96 . . . . -0.6(4) ?
C94 C95 C96 C91 . . . . -0.9(5) ?
C92 C91 C96 C95 . . . . 1.5(4) ?
C90 C91 C96 C95 . . . . 178.4(3) ?
